data_7041019
loop_
_publ_author_name
'Wei, Rong-Min'
'Kong, Ming'
'Cao, Fan'
'Li, Jing'
'Pu, Tian-Cheng'
'Yang, Li'
'Zhang, Xiu-Ling'
'Song, You'

_publ_section_title
;
 Water induced spin-crossover behaviour and magneto-structural correlation
 in octacyanotungstate(iv)-based iron(ii) complexes.
;
_journal_issue 46
_journal_name_full 'Dalton transactions (Cambridge, England : 2003)'
_journal_page_first 18643
_journal_page_last 18652
_journal_paper_doi 10.1039/c6dt03421g
_journal_volume 45
_journal_year 2016
_chemical_formula_moiety 'C56 H56 Fe2 N16 W'
_chemical_formula_sum 'C56 H56 Fe2 N16 W'
_chemical_formula_weight 1248.71
_space_group_crystal_system orthorhombic
_space_group_IT_number 70
_space_group_name_Hall '-F 2uv 2vw'
_space_group_name_H-M_alt 'F d d d'
_symmetry_space_group_name_Hall '-F 2uv 2vw'
_symmetry_space_group_name_H-M 'F d d d :2'
_atom_sites_solution_hydrogens geom
_audit_creation_method SHELXL-2014/7
_audit_update_record
;
2016-10-07 deposited with the CCDC.
2016-10-24 downloaded from the CCDC.
;
_cell_angle_alpha 90
_cell_angle_beta 90
_cell_angle_gamma 90
_cell_formula_units_Z 8
_cell_length_a 14.1192(9)
_cell_length_b 26.6083(17)
_cell_length_c 30.5398(19)
_cell_measurement_reflns_used 10006
_cell_measurement_temperature 296(2)
_cell_measurement_theta_max 27.4
_cell_measurement_theta_min 2.78
_cell_volume 11473.4(13)
_computing_cell_refinement 'Bruker SMART'
_computing_data_collection 'Bruker SMART'
_computing_data_reduction 'Bruker SAINT'
_computing_molecular_graphics 'Bruker SHELXTL'
_computing_publication_material 'Bruker SHELXTL'
_computing_structure_refinement 'SHELXL-2014/7 (Sheldrick, 2014)'
_computing_structure_solution 'Bruker SHELXTL'
_diffrn_ambient_temperature 296(2)
_diffrn_measured_fraction_theta_full 1.000
_diffrn_measured_fraction_theta_max 0.998
_diffrn_measurement_device_type 'CCD area detector'
_diffrn_measurement_method 'phi and omega scans'
_diffrn_radiation_type MoK\a
_diffrn_radiation_wavelength 0.71073
_diffrn_reflns_av_R_equivalents 0.0221
_diffrn_reflns_av_unetI/netI 0.0149
_diffrn_reflns_Laue_measured_fraction_full 1.000
_diffrn_reflns_Laue_measured_fraction_max 0.998
_diffrn_reflns_limit_h_max 18
_diffrn_reflns_limit_h_min -12
_diffrn_reflns_limit_k_max 34
_diffrn_reflns_limit_k_min -34
_diffrn_reflns_limit_l_max 38
_diffrn_reflns_limit_l_min -39
_diffrn_reflns_number 19009
_diffrn_reflns_point_group_measured_fraction_full 1.000
_diffrn_reflns_point_group_measured_fraction_max 0.998
_diffrn_reflns_theta_full 25.242
_diffrn_reflns_theta_max 27.593
_diffrn_reflns_theta_min 1.764
_exptl_absorpt_coefficient_mu 2.550
_exptl_absorpt_correction_T_max 0.600
_exptl_absorpt_correction_T_min 0.548
_exptl_absorpt_correction_type multi-scan
_exptl_absorpt_process_details SADABS
_exptl_crystal_colour yellow
_exptl_crystal_density_diffrn 1.446
_exptl_crystal_density_method 'not measured'
_exptl_crystal_description prismatic
_exptl_crystal_F_000 5040
_exptl_crystal_size_max 0.240
_exptl_crystal_size_mid 0.200
_exptl_crystal_size_min 0.200
_refine_diff_density_max 1.715
_refine_diff_density_min -0.598
_refine_diff_density_rms 0.096
_refine_ls_extinction_method none
_refine_ls_goodness_of_fit_ref 1.068
_refine_ls_hydrogen_treatment constr
_refine_ls_matrix_type full
_refine_ls_number_parameters 174
_refine_ls_number_reflns 3328
_refine_ls_number_restraints 2
_refine_ls_restrained_S_all 1.074
_refine_ls_R_factor_all 0.0303
_refine_ls_R_factor_gt 0.0273
_refine_ls_shift/su_max 0.000
_refine_ls_shift/su_mean 0.000
_refine_ls_structure_factor_coef Fsqd
_refine_ls_weighting_details 'w=1/[\s^2^(Fo^2^)+(0.0610P)^2^+34.9566P] where P=(Fo^2^+2Fc^2^)/3'
_refine_ls_weighting_scheme calc
_refine_ls_wR_factor_gt 0.0868
_refine_ls_wR_factor_ref 0.0894
_reflns_Friedel_coverage 0.000
_reflns_number_gt 3036
_reflns_number_total 3328
_reflns_threshold_expression 'I > 2\s(I)'
_cod_data_source_file c6dt03421g2.cif
_cod_data_source_block 5
_cod_depositor_comments 'Adding full bibliography for 7041017--7041023.cif.'
_cod_database_code 7041019
_shelx_shelxl_version_number 2014/7
_shelx_space_group_comment
;
The symmetry employed for this shelxl refinement is uniquely defined
by the following loop, which should always be used as a source of
symmetry information in preference to the above space-group names.
They are only intended as comments.
;
_shelx_estimated_absorpt_t_min 0.580
_shelx_estimated_absorpt_t_max 0.630

loop_
_space_group_symop_operation_xyz
'x, y, z'
'-x+3/4, -y+3/4, z'
'-x+3/4, y, -z+3/4'
'x, -y+3/4, -z+3/4'
'x, y+1/2, z+1/2'
'-x+3/4, -y+5/4, z+1/2'
'-x+3/4, y+1/2, -z+5/4'
'x, -y+5/4, -z+5/4'
'x+1/2, y, z+1/2'
'-x+5/4, -y+3/4, z+1/2'
'-x+5/4, y, -z+5/4'
'x+1/2, -y+3/4, -z+5/4'
'x+1/2, y+1/2, z'
'-x+5/4, -y+5/4, z'
'-x+5/4, y+1/2, -z+3/4'
'x+1/2, -y+5/4, -z+3/4'
'-x, -y, -z'
'x-3/4, y-3/4, -z'
'x-3/4, -y, z-3/4'
'-x, y-3/4, z-3/4'
'-x, -y+1/2, -z+1/2'
'x-3/4, y-1/4, -z+1/2'
'x-3/4, -y+1/2, z-1/4'
'-x, y-1/4, z-1/4'
'-x+1/2, -y, -z+1/2'
'x-1/4, y-3/4, -z+1/2'
'x-1/4, -y, z-1/4'
'-x+1/2, y-3/4, z-1/4'
'-x+1/2, -y+1/2, -z'
'x-1/4, y-1/4, -z'
'x-1/4, -y+1/2, z-3/4'
'-x+1/2, y-1/4, z-3/4'

loop_
_atom_site_label
_atom_site_type_symbol
_atom_site_fract_x
_atom_site_fract_y
_atom_site_fract_z
_atom_site_U_iso_or_equiv
_atom_site_adp_type
_atom_site_occupancy
_atom_site_site_symmetry_order
_atom_site_calc_flag
_atom_site_refinement_flags_posn
_atom_site_refinement_flags_adp
_atom_site_refinement_flags_occupancy
C1 C 0.5017(3) 0.66443(13) 0.59934(11) 0.0431(7) Uani 1 1 d . . .
C2 C 0.5797(2) 0.57655(12) 0.57368(10) 0.0383(6) Uani 1 1 d . . .
C3 C 0.5009(4) 0.38976(16) 0.54012(16) 0.0655(11) Uani 1 1 d . . .
H3 H 0.5007 0.3814 0.5105 0.079 Uiso 1 1 calc R U .
C4 C 0.5004(4) 0.35153(18) 0.57000(19) 0.0746(13) Uani 1 1 d . . .
H4 H 0.5009 0.3184 0.5604 0.090 Uiso 1 1 calc R U .
C5 C 0.4992(4) 0.3615(2) 0.6135(2) 0.0738(13) Uani 1 1 d . . .
C6 C 0.5006(4) 0.4113(2) 0.62556(16) 0.0746(14) Uani 1 1 d . . .
H6 H 0.5011 0.4200 0.6550 0.089 Uiso 1 1 calc R U .
C7 C 0.5012(3) 0.44801(17) 0.59411(14) 0.0637(10) Uani 1 1 d . . .
H7 H 0.5012 0.4814 0.6032 0.076 Uiso 1 1 calc R U .
C8 C 0.4973(5) 0.3213(3) 0.6487(2) 0.108(2) Uani 1 1 d . . .
H8A H 0.4943 0.2888 0.6353 0.163 Uiso 1 1 calc R U .
H8B H 0.4426 0.3261 0.6670 0.163 Uiso 1 1 calc R U .
H8C H 0.5536 0.3237 0.6662 0.163 Uiso 1 1 calc R U .
C9 C 0.3284(5) 0.5448(2) 0.5551(2) 0.0916(17) Uani 1 1 d . U .
H9 H 0.3765 0.5530 0.5746 0.110 Uiso 1 1 calc R U .
C10 C 0.2356(5) 0.5577(3) 0.5670(2) 0.106(2) Uani 1 1 d . . .
H10 H 0.2238 0.5740 0.5934 0.127 Uiso 1 1 calc R U .
C11 C 0.1599(5) 0.5457(3) 0.5381(3) 0.102(2) Uani 1 1 d . . .
C12 C 0.1861(4) 0.5206(2) 0.4967(2) 0.0861(16) Uani 1 1 d . . .
H12 H 0.1413 0.5118 0.4757 0.103 Uiso 1 1 calc R U .
C13 C 0.2792(4) 0.5112(2) 0.49137(18) 0.0772(14) Uani 1 1 d . U .
H13 H 0.2955 0.4953 0.4654 0.093 Uiso 1 1 calc R U .
C14 C 0.0590(6) 0.5581(3) 0.5479(4) 0.152(4) Uani 1 1 d . . .
H14A H 0.0549 0.5736 0.5762 0.228 Uiso 1 1 calc R U .
H14B H 0.0219 0.5279 0.5477 0.228 Uiso 1 1 calc R U .
H14C H 0.0353 0.5809 0.5261 0.228 Uiso 1 1 calc R U .
Fe1 Fe 0.5000 0.5000 0.5000 0.04220(16) Uani 1 2 d S . P
N1 N 0.4367(3) 0.68485(15) 0.58677(12) 0.0653(10) Uani 1 1 d . . .
N2 N 0.5533(2) 0.55075(12) 0.54607(10) 0.0510(7) Uani 1 1 d . . .
N3 N 0.5017(2) 0.43853(12) 0.55089(11) 0.0533(7) Uani 1 1 d . . .
N4 N 0.3529(2) 0.52191(14) 0.51864(12) 0.0526(8) Uani 1 1 d . U .
W1 W 0.6250 0.6250 0.6250 0.02826(9) Uani 1 4 d S T P

loop_
_atom_site_aniso_label
_atom_site_aniso_U_11
_atom_site_aniso_U_22
_atom_site_aniso_U_33
_atom_site_aniso_U_23
_atom_site_aniso_U_13
_atom_site_aniso_U_12
C1 0.0480(18) 0.0466(17) 0.0346(15) 0.0059(13) 0.0019(14) 0.0015(15)
C2 0.0448(17) 0.0353(15) 0.0349(15) -0.0027(12) 0.0019(13) -0.0026(13)
C3 0.076(3) 0.052(2) 0.069(3) -0.008(2) -0.008(2) 0.002(2)
C4 0.079(3) 0.050(2) 0.095(4) 0.003(2) -0.016(3) 0.000(2)
C5 0.060(3) 0.072(3) 0.090(4) 0.021(3) -0.009(3) -0.008(2)
C6 0.080(3) 0.083(4) 0.060(3) 0.010(2) 0.000(2) -0.012(3)
C7 0.070(3) 0.063(2) 0.059(2) -0.007(2) 0.002(2) -0.009(2)
C8 0.100(5) 0.099(5) 0.127(6) 0.057(4) -0.016(4) -0.019(4)
C9 0.084(4) 0.106(5) 0.085(4) -0.030(3) 0.004(3) 0.008(3)
C10 0.092(4) 0.125(6) 0.100(5) -0.037(4) 0.023(4) 0.015(4)
C11 0.082(4) 0.092(4) 0.132(6) -0.009(4) 0.022(4) 0.016(4)
C12 0.059(3) 0.081(3) 0.118(5) 0.001(3) -0.009(3) 0.009(3)
C13 0.075(3) 0.083(3) 0.074(3) -0.020(3) -0.004(2) 0.007(3)
C14 0.095(6) 0.145(8) 0.215(10) 0.009(7) 0.046(6) 0.035(5)
Fe1 0.0441(3) 0.0413(3) 0.0412(3) -0.0146(3) -0.0024(3) -0.0043(3)
N1 0.0529(19) 0.082(3) 0.061(2) 0.0174(19) -0.0029(16) 0.0170(18)
N2 0.0551(18) 0.0507(17) 0.0472(16) -0.0176(14) -0.0027(14) -0.0073(14)
N3 0.0541(18) 0.0516(17) 0.0543(18) -0.0067(14) -0.0020(15) -0.0022(14)
N4 0.0501(17) 0.0553(19) 0.0526(18) -0.0165(15) 0.0032(14) 0.0005(14)
W1 0.03746(14) 0.02474(13) 0.02259(13) 0.000 0.000 0.000

loop_
_atom_type_symbol
_atom_type_description
_atom_type_scat_dispersion_real
_atom_type_scat_dispersion_imag
_atom_type_scat_source
C C 0.0033 0.0016 'International Tables Vol C Tables 4.2.6.8 and 6.1.1.4'
H H 0.0000 0.0000 'International Tables Vol C Tables 4.2.6.8 and 6.1.1.4'
N N 0.0061 0.0033 'International Tables Vol C Tables 4.2.6.8 and 6.1.1.4'
Fe Fe 0.3463 0.8444 'International Tables Vol C Tables 4.2.6.8 and 6.1.1.4'
W W -0.8490 6.8722 'International Tables Vol C Tables 4.2.6.8 and 6.1.1.4'

loop_
_geom_angle_atom_site_label_1
_geom_angle_atom_site_label_2
_geom_angle_atom_site_label_3
_geom_angle
_geom_angle_site_symmetry_1
_geom_angle_site_symmetry_3
N1 C1 W1 178.6(3) . .
N2 C2 W1 178.5(3) . .
N3 C3 C4 123.9(5) . .
N3 C3 H3 118.1 . .
C4 C3 H3 118.1 . .
C5 C4 C3 120.6(5) . .
C5 C4 H4 119.7 . .
C3 C4 H4 119.7 . .
C4 C5 C6 116.8(5) . .
C4 C5 C8 123.9(6) . .
C6 C5 C8 119.3(6) . .
C7 C6 C5 120.0(5) . .
C7 C6 H6 120.0 . .
C5 C6 H6 120.0 . .
N3 C7 C6 123.7(4) . .
N3 C7 H7 118.2 . .
C6 C7 H7 118.2 . .
C5 C8 H8A 109.5 . .
C5 C8 H8B 109.5 . .
H8A C8 H8B 109.5 . .
C5 C8 H8C 109.5 . .
H8A C8 H8C 109.5 . .
H8B C8 H8C 109.5 . .
N4 C9 C10 125.4(6) . .
N4 C9 H9 117.3 . .
C10 C9 H9 117.3 . .
C9 C10 C11 119.0(6) . .
C9 C10 H10 120.5 . .
C11 C10 H10 120.5 . .
C10 C11 C12 116.5(6) . .
C10 C11 C14 122.9(7) . .
C12 C11 C14 120.7(8) . .
C13 C12 C11 115.5(6) . .
C13 C12 H12 122.3 . .
C11 C12 H12 122.3 . .
C12 C13 N4 129.3(5) . .
C12 C13 H13 115.4 . .
N4 C13 H13 115.4 . .
C11 C14 H14A 109.5 . .
C11 C14 H14B 109.5 . .
H14A C14 H14B 109.5 . .
C11 C14 H14C 109.5 . .
H14A C14 H14C 109.5 . .
H14B C14 H14C 109.5 . .
N2 Fe1 N2 180.00(17) 17_666 .
N2 Fe1 N4 90.33(13) 17_666 .
N2 Fe1 N4 89.67(13) . .
N2 Fe1 N4 89.67(13) 17_666 17_666
N2 Fe1 N4 90.33(13) . 17_666
N4 Fe1 N4 180.0 . 17_666
N2 Fe1 N3 89.95(13) 17_666 .
N2 Fe1 N3 90.05(13) . .
N4 Fe1 N3 91.36(13) . .
N4 Fe1 N3 88.64(13) 17_666 .
N2 Fe1 N3 90.05(13) 17_666 17_666
N2 Fe1 N3 89.95(13) . 17_666
N4 Fe1 N3 88.64(13) . 17_666
N4 Fe1 N3 91.36(13) 17_666 17_666
N3 Fe1 N3 180.00(17) . 17_666
C2 N2 Fe1 175.1(3) . .
C3 N3 C7 115.1(4) . .
C3 N3 Fe1 122.2(3) . .
C7 N3 Fe1 122.7(3) . .
C9 N4 C13 114.4(5) . .
C9 N4 Fe1 125.6(4) . .
C13 N4 Fe1 120.0(3) . .
C2 W1 C2 85.12(17) 8 11
C2 W1 C2 105.43(18) 8 14
C2 W1 C2 144.99(18) 11 14
C2 W1 C2 144.99(18) 8 .
C2 W1 C2 105.43(18) 11 .
C2 W1 C2 85.12(17) 14 .
C2 W1 C1 74.51(13) 8 .
C2 W1 C1 142.86(13) 11 .
C2 W1 C1 71.55(13) 14 .
C2 W1 C1 77.67(13) . .
C2 W1 C1 71.55(13) 8 11
C2 W1 C1 77.66(13) 11 11
C2 W1 C1 74.51(13) 14 11
C2 W1 C1 142.86(13) . 11
C1 W1 C1 122.42(19) . 11
C2 W1 C1 77.67(13) 8 8
C2 W1 C1 71.55(13) 11 8
C2 W1 C1 142.86(12) 14 8
C2 W1 C1 74.51(13) . 8
C1 W1 C1 73.91(18) . 8
C1 W1 C1 137.82(17) 11 8
C2 W1 C1 142.86(13) 8 14
C2 W1 C1 74.51(13) 11 14
C2 W1 C1 77.66(13) 14 14
C2 W1 C1 71.55(13) . 14
C1 W1 C1 137.82(17) . 14
C1 W1 C1 73.91(18) 11 14
C1 W1 C1 122.42(19) 8 14

loop_
_geom_bond_atom_site_label_1
_geom_bond_atom_site_label_2
_geom_bond_distance
_geom_bond_site_symmetry_2
C1 N1 1.134(5) .
C1 W1 2.178(4) .
C2 N2 1.149(4) .
C2 W1 2.128(3) .
C3 N3 1.339(5) .
C3 C4 1.367(7) .
C3 H3 0.9300 .
C4 C5 1.355(8) .
C4 H4 0.9300 .
C5 C6 1.375(8) .
C5 C8 1.516(7) .
C6 C7 1.370(7) .
C6 H6 0.9300 .
C7 N3 1.344(5) .
C7 H7 0.9300 .
C8 H8A 0.9600 .
C8 H8B 0.9600 .
C8 H8C 0.9600 .
C9 N4 1.316(6) .
C9 C10 1.402(9) .
C9 H9 0.9300 .
C10 C11 1.422(11) .
C10 H10 0.9300 .
C11 C12 1.477(9) .
C11 C14 1.494(9) .
C12 C13 1.348(8) .
C12 H12 0.9300 .
C13 N4 1.363(6) .
C13 H13 0.9300 .
C14 H14A 0.9600 .
C14 H14B 0.9600 .
C14 H14C 0.9600 .
Fe1 N2 2.090(3) 17_666
Fe1 N2 2.090(3) .
Fe1 N4 2.230(3) .
Fe1 N4 2.230(3) 17_666
Fe1 N3 2.256(3) .
Fe1 N3 2.257(3) 17_666
W1 C2 2.128(3) 8
W1 C2 2.128(3) 11
W1 C2 2.128(3) 14
W1 C1 2.178(4) 11
W1 C1 2.178(4) 8
W1 C1 2.178(4) 14

loop_
_geom_torsion_atom_site_label_1
_geom_torsion_atom_site_label_2
_geom_torsion_atom_site_label_3
_geom_torsion_atom_site_label_4
_geom_torsion
N3 C3 C4 C5 1.0(8)
C3 C4 C5 C6 -1.4(8)
C3 C4 C5 C8 179.2(5)
C4 C5 C6 C7 1.3(9)
C8 C5 C6 C7 -179.2(5)
C5 C6 C7 N3 -0.9(9)
N4 C9 C10 C11 0.2(12)
C9 C10 C11 C12 -0.9(11)
C9 C10 C11 C14 -179.8(7)
C10 C11 C12 C13 1.0(10)
C14 C11 C12 C13 179.9(7)
C11 C12 C13 N4 -0.4(10)
C4 C3 N3 C7 -0.5(7)
C4 C3 N3 Fe1 -178.9(4)
C6 C7 N3 C3 0.5(7)
C6 C7 N3 Fe1 178.8(4)
C10 C9 N4 C13 0.5(10)
C10 C9 N4 Fe1 -178.9(6)
C12 C13 N4 C9 -0.4(9)
C12 C13 N4 Fe1 179.0(5)
